data_1535479
loop_
_publ_author_name
'Brasseur, H.'
'Toussaint, J.'

_publ_section_title
;
 Structure cristalline de L'atacamite
;
_journal_name_full 'Bulletin de la Societe Royal des Sciences de Liege'
_journal_page_first 555
_journal_page_last 566
_journal_volume 11
_journal_year 1942
_chemical_formula_sum 'Cl2 Cu4 H6 O6'
_chemical_name_systematic 'Cu Cl2 (Cu (O H)2)3'
_space_group_IT_number 62
_symmetry_space_group_name_Hall '-P 2c 2n'
_symmetry_space_group_name_H-M 'P n a m'
_cell_angle_alpha 90
_cell_angle_beta 90
_cell_angle_gamma 90
_cell_formula_units_Z 2
_cell_length_a 6.01
_cell_length_b 9.13
_cell_length_c 6.84
_cell_volume 375.320
_citation_journal_id_ASTM BSRSA6
_cod_data_source_file Brasseur_BSRSA6_1942_512.cif
_cod_data_source_block H6Cl2Cu4O6
_cod_original_cell_volume 375.3197
_cod_original_sg_symbol_Hall '-P 2ac 2n (-x,z,y)'
_cod_original_formula_sum 'H6 Cl2 Cu4 O6'
_cod_database_code 1535479

loop_
_symmetry_equiv_pos_as_xyz
x,y,z
-x+1/2,y+1/2,-z
x+1/2,-y+1/2,-z+1/2
-x,-y,z+1/2
-x,-y,-z
x-1/2,-y-1/2,z
-x-1/2,y-1/2,z-1/2
x,y,-z-1/2

loop_
_atom_site_label
_atom_site_type_symbol
_atom_site_fract_x
_atom_site_fract_y
_atom_site_fract_z
_atom_site_occupancy
_atom_site_U_iso_or_equiv
O2 O-2 0.435 0.25 0 1 0.0
Cl1 Cl-1 0.333 0.044 0.75 1 0.0
Cu2 Cu+2 0.185 0.25 0.25 1 0.0
O1 O-2 0.25 0 0.25 1 0.0
Cu1 Cu+2 0 0 0 1 0.0
